data_4079151
loop_
_publ_author_name
'Ko, Chi-Chiu'
'Ng, Chi-On'
'Yiu, Shek-Man'

_publ_section_title
;
 Luminescent Rhenium(I) Phenanthroline Complexes with a
 Benzoxazol-2-ylidene Ligand: Synthesis, Characterization, and
 Photophysical Study
;
_journal_issue 20
_journal_name_full Organometallics
_journal_page_first 7074
_journal_paper_doi 10.1021/om300526e
_journal_volume 31
_journal_year 2012
_chemical_formula_moiety 'C34 H26 N3 O3 P Re, F6 P, C3 H6 O1'
_chemical_formula_sum 'C37 H32 F6 N3 O4 P2 Re'
_chemical_formula_weight 944.80
_chemical_name_systematic
;
 ? 
;
_space_group_crystal_system monoclinic
_space_group_IT_number 14
_space_group_name_Hall '-P 2ybc'
_space_group_name_H-M_alt 'P 1 21/c 1'
_symmetry_space_group_name_Hall '-P 2ybc'
_symmetry_space_group_name_H-M 'P 1 21/c 1'
_atom_sites_solution_hydrogens geom
_atom_sites_solution_primary direct
_atom_sites_solution_secondary difmap
_audit_creation_date 2011-11-10
_audit_creation_method
;
  Olex2 1.1
  (compiled 2011.08.18 svn.r1932, GUI svn.r3819)
;
_audit_update_record
;
2012-01-21 # Formatted by publCIF
;
_cell_angle_alpha 90.00(2)
_cell_angle_beta 100.859(2)
_cell_angle_gamma 90.00(2)
_cell_formula_units_Z 4
_cell_length_a 10.9257(2)
_cell_length_b 20.0094(3)
_cell_length_c 17.2111(3)
_cell_measurement_reflns_used 8777
_cell_measurement_temperature 133(2)
_cell_measurement_theta_max 71.6456
_cell_measurement_theta_min 3.4200
_cell_volume 3695.26(11)
_computing_cell_refinement
;
CrysAlisPro, Agilent Technologies,
Version 1.171.35.11 (release 16-05-2011 CrysAlis171 .NET)
(compiled May 16 2011,17:55:39)
;
_computing_data_collection
;
CrysAlisPro, Agilent Technologies,
Version 1.171.35.11 (release 16-05-2011 CrysAlis171 .NET)
(compiled May 16 2011,17:55:39)
;
_computing_data_reduction
;
CrysAlisPro, Agilent Technologies,
Version 1.171.35.11 (release 16-05-2011 CrysAlis171 .NET)
(compiled May 16 2011,17:55:39)
;
_computing_molecular_graphics
;
O. V. Dolomanov, L. J. Bourhis, R. J. Gildea, J. A. K. Howard and H. Puschmann,
OLEX2: a complete structure solution, refinement and analysis program.
J. Appl. Cryst. (2009). 42, 339-341.
;
_computing_publication_material
;
O. V. Dolomanov, L. J. Bourhis, R. J. Gildea, J. A. K. Howard and H. Puschmann,
OLEX2: a complete structure solution, refinement and analysis program.
J. Appl. Cryst. (2009). 42, 339-341.
;
_computing_structure_refinement
;
XL, G.M. Sheldrick, Acta Cryst.
(2008). A64, 112-122
;
_computing_structure_solution 'SHELXS-97 (Sheldrick, 1990)'
_diffrn_ambient_temperature 133.1
_diffrn_detector_area_resol_mean 16.1270
_diffrn_measured_fraction_theta_full 1.000
_diffrn_measured_fraction_theta_max 1.000
_diffrn_measurement_details
;
  1 omega  -37.00  -10.00   1.0000    4.0000
omega____ theta____ kappa____ phi______ frames
    -        0.0000  -62.0000  -98.0000 27

  2 omega   15.00   68.00   1.0000    4.0000
omega____ theta____ kappa____ phi______ frames
    -        0.0000   37.0000 -180.0000 53

  3 omega  -68.00  -42.00   1.0000    4.0000
omega____ theta____ kappa____ phi______ frames
    -        0.0000  -62.0000  -98.0000 26

  4 omega   77.00  121.00   1.0000   16.0000
omega____ theta____ kappa____ phi______ frames
    -       55.0000  125.0000   90.0000 44

  5 omega  -12.00   71.00   1.0000   16.0000
omega____ theta____ kappa____ phi______ frames
    -       55.0000  -37.0000   90.0000 83

  6 omega   76.00  125.00   1.0000   16.0000
omega____ theta____ kappa____ phi______ frames
    -       55.0000  125.0000    0.0000 49

  7 omega   81.00  109.00   1.0000   16.0000
omega____ theta____ kappa____ phi______ frames
    -       55.0000  125.0000 -150.0000 28

  8 omega  -11.00   69.00   1.0000   16.0000
omega____ theta____ kappa____ phi______ frames
    -       55.0000  -37.0000  -30.0000 80

  9 omega  101.00  176.00   1.0000   32.0000
omega____ theta____ kappa____ phi______ frames
    -      110.0000   50.0000 -120.0000 75

 10 omega   39.00   72.00   1.0000   32.0000
omega____ theta____ kappa____ phi______ frames
    -      110.0000  -25.0000  -90.0000 33

 11 omega   50.00   76.00   1.0000   32.0000
omega____ theta____ kappa____ phi______ frames
    -      110.0000  -50.0000    0.0000 26

 12 omega  142.00  168.00   1.0000   32.0000
omega____ theta____ kappa____ phi______ frames
    -      110.0000   77.0000  150.0000 26

 13 omega  107.00  133.00   1.0000   32.0000
omega____ theta____ kappa____ phi______ frames
    -      110.0000   77.0000  150.0000 26

 14 omega   40.00   66.00   1.0000   32.0000
omega____ theta____ kappa____ phi______ frames
    -      110.0000  -25.0000  150.0000 26

 15 omega   38.00   71.00   1.0000   32.0000
omega____ theta____ kappa____ phi______ frames
    -      110.0000  -25.0000 -150.0000 33

 16 omega   42.00   78.00   1.0000   32.0000
omega____ theta____ kappa____ phi______ frames
    -      110.0000  -50.0000  -90.0000 36

 17 omega  122.00  172.00   1.0000   32.0000
omega____ theta____ kappa____ phi______ frames
    -      110.0000   50.0000  -60.0000 50

 18 omega   38.00   63.00   1.0000   32.0000
omega____ theta____ kappa____ phi______ frames
    -      110.0000  -25.0000  -60.0000 25

 19 omega   47.00   72.00   1.0000   32.0000
omega____ theta____ kappa____ phi______ frames
    -      110.0000  -50.0000   60.0000 25

 20 omega   50.00   83.00   1.0000   32.0000
omega____ theta____ kappa____ phi______ frames
    -      110.0000  -50.0000   90.0000 33

 21 omega   37.00   64.00   1.0000   32.0000
omega____ theta____ kappa____ phi______ frames
    -      110.0000  -25.0000   60.0000 27

 22 omega   37.00   67.00   1.0000   32.0000
omega____ theta____ kappa____ phi______ frames
    -      110.0000  -25.0000 -120.0000 30

 23 omega   42.00  129.00   1.0000   32.0000
omega____ theta____ kappa____ phi______ frames
    -      110.0000  -62.0000  141.0000 87
;
_diffrn_measurement_device_type 'Xcalibur, Sapphire3, Gemini ultra'
_diffrn_measurement_method '\w scans'
_diffrn_orient_matrix_UB_11 0.1114109000
_diffrn_orient_matrix_UB_12 0.0481595000
_diffrn_orient_matrix_UB_13 0.0051563000
_diffrn_orient_matrix_UB_21 0.0267844000
_diffrn_orient_matrix_UB_22 -0.0280072000
_diffrn_orient_matrix_UB_23 -0.0785520000
_diffrn_orient_matrix_UB_31 -0.0865355000
_diffrn_orient_matrix_UB_32 0.0530858000
_diffrn_orient_matrix_UB_33 -0.0459523000
_diffrn_radiation_monochromator mirror
_diffrn_radiation_type 'Cu K\a'
_diffrn_radiation_wavelength 1.5418
_diffrn_reflns_av_R_equivalents 0.0209
_diffrn_reflns_av_unetI/netI 0.0232
_diffrn_reflns_limit_h_max 12
_diffrn_reflns_limit_h_min -13
_diffrn_reflns_limit_k_max 23
_diffrn_reflns_limit_k_min -21
_diffrn_reflns_limit_l_max 18
_diffrn_reflns_limit_l_min -20
_diffrn_reflns_number 14170
_diffrn_reflns_theta_full 67.00
_diffrn_reflns_theta_max 67.00
_diffrn_reflns_theta_min 3.42
_diffrn_source 'Enhance Ultra (Cu) X-ray Source'
_diffrn_source_current n/a
_diffrn_source_voltage n/a
_exptl_absorpt_coefficient_mu 7.905
_exptl_absorpt_correction_T_max 1.00000
_exptl_absorpt_correction_T_min 0.39078
_exptl_absorpt_correction_type multi-scan
_exptl_absorpt_process_details
;
CrysAlisPro, Agilent Technologies,
Version 1.171.35.11 (release 16-05-2011 CrysAlis171 .NET)
(compiled May 16 2011,17:55:39)
Empirical absorption correction using spherical harmonics,
 implemented in SCALE3 ABSPACK scaling algorithm.
;
_exptl_crystal_colour orange
_exptl_crystal_density_diffrn 1.698
_exptl_crystal_density_method 'not measured'
_exptl_crystal_description block
_exptl_crystal_F_000 1864
_exptl_crystal_size_max 0.21
_exptl_crystal_size_mid 0.14
_exptl_crystal_size_min 0.02
_refine_diff_density_max 0.890
_refine_diff_density_min -0.893
_refine_diff_density_rms 0.073
_refine_ls_extinction_method none
_refine_ls_goodness_of_fit_ref 1.049
_refine_ls_hydrogen_treatment constr
_refine_ls_matrix_type full
_refine_ls_number_parameters 753
_refine_ls_number_reflns 6581
_refine_ls_number_restraints 563
_refine_ls_restrained_S_all 1.056
_refine_ls_R_factor_all 0.0245
_refine_ls_R_factor_gt 0.0228
_refine_ls_shift/su_max 0.003
_refine_ls_shift/su_mean 0.000
_refine_ls_structure_factor_coef Fsqd
_refine_ls_weighting_details 'calc w=1/[\s^2^(Fo^2^)+(0.0342P)^2^+2.0313P] where P=(Fo^2^+2Fc^2^)/3'
_refine_ls_weighting_scheme calc
_refine_ls_wR_factor_gt 0.0573
_refine_ls_wR_factor_ref 0.0584
_reflns_number_gt 6198
_reflns_number_total 6581
_reflns_threshold_expression >2sigma(I)
_cod_data_source_file om300526e_si_002.cif
_cod_data_source_block 5_(101911a_on)
_cod_database_code 4079151
_chemical_oxdiff_formula 'C11 H10 S O2'
_reflns_odcompleteness_completeness 99.93
_reflns_odcompleteness_iscentric 1
_reflns_odcompleteness_theta 68.13

loop_
_space_group_symop_id
_space_group_symop_operation_xyz
1 'x, y, z'
2 '-x, y+1/2, -z+1/2'
3 '-x, -y, -z'
4 'x, -y-1/2, z-1/2'

loop_
_atom_site_label
_atom_site_type_symbol
_atom_site_fract_x
_atom_site_fract_y
_atom_site_fract_z
_atom_site_U_iso_or_equiv
_atom_site_adp_type
_atom_site_occupancy
_atom_site_symmetry_multiplicity
_atom_site_calc_flag
_atom_site_refinement_flags
_atom_site_disorder_assembly
_atom_site_disorder_group
Re1 Re 0.525176(10) 0.160719(5) 0.525932(6) 0.02106(5) Uani 1 1 d . . .
P1 P 0.57241(6) 0.19825(3) 0.66297(4) 0.02151(13) Uani 1 1 d . J .
P2 P 0.84218(7) 0.06298(4) 0.10389(4) 0.02930(15) Uani 0.50 1 d PDU A 1
P2A P 0.84218(7) 0.06298(4) 0.10389(4) 0.02930(15) Uani 0.30 1 d PDU B 2
P2B P 0.84218(7) 0.06298(4) 0.10389(4) 0.02930(15) Uani 0.20 1 d PDU C 3
F1 F 0.6934(6) 0.0492(5) 0.0821(5) 0.0563(18) Uani 0.50 1 d PDU A 1
F1A F 0.7796(12) 0.0834(10) 0.1784(9) 0.043(2) Uani 0.30 1 d PDU B 2
F1B F 0.7300(15) 0.0747(7) 0.1419(12) 0.061(3) Uani 0.20 1 d PDU C 3
F2 F 0.8203(8) 0.0898(6) 0.1881(5) 0.064(2) Uani 0.50 1 d PDU A 1
F2A F 0.9737(10) 0.0824(8) 0.1551(8) 0.052(2) Uani 0.30 1 d PDU B 2
F2B F 0.9348(17) 0.0930(9) 0.1797(9) 0.072(3) Uani 0.20 1 d PDU C 3
F3 F 0.9860(6) 0.0711(5) 0.1277(5) 0.063(2) Uani 0.50 1 d PDU A 1
F3A F 0.9059(12) 0.0467(6) 0.0315(6) 0.050(2) Uani 0.30 1 d PDU B 2
F3B F 0.9630(15) 0.0570(8) 0.0602(12) 0.066(3) Uani 0.20 1 d PDU C 3
F4 F 0.8546(8) 0.0319(3) 0.0211(4) 0.0545(16) Uani 0.50 1 d PDU A 1
F4A F 0.7085(11) 0.0469(8) 0.0540(8) 0.051(3) Uani 0.30 1 d PDU B 2
F4B F 0.7538(18) 0.0419(7) 0.0226(8) 0.063(3) Uani 0.20 1 d PDU C 3
F5 F 0.8246(2) 0.13728(10) 0.06988(13) 0.0555(5) Uani 0.50 1 d PU A 1
F5A F 0.8246(2) 0.13728(10) 0.06988(13) 0.0555(5) Uani 0.30 1 d PU B 2
F5B F 0.8246(2) 0.13728(10) 0.06988(13) 0.0555(5) Uani 0.20 1 d PU C 3
F6 F 0.8569(2) -0.01155(10) 0.13742(14) 0.0598(5) Uani 0.50 1 d PU A 1
F6A F 0.8569(2) -0.01155(10) 0.13742(14) 0.0598(5) Uani 0.30 1 d PU B 2
F6B F 0.8569(2) -0.01155(10) 0.13742(14) 0.0598(5) Uani 0.20 1 d PU C 3
O1 O 0.6295(11) 0.0202(8) 0.5638(9) 0.063(4) Uani 0.50 1 d PU D 1
O1A O 0.5922(11) 0.0167(8) 0.5776(8) 0.046(2) Uani 0.50 1 d PU E 2
O2 O 0.7835(13) 0.2049(5) 0.4965(9) 0.053(2) Uani 0.50 1 d PU F 1
O2A O 0.7908(13) 0.1788(5) 0.5009(9) 0.054(2) Uani 0.50 1 d PU G 2
O3 O 0.55070(18) 0.10580(10) 0.36395(11) 0.0307(4) Uani 1 1 d . . .
O4 O 1.0944(9) 0.1172(6) 0.3757(6) 0.069(2) Uani 0.35 1 d PDU H 1
O4A O 1.1148(4) 0.1584(3) 0.3659(3) 0.0537(11) Uani 0.65 1 d PDU I 2
N1 N 0.3348(15) 0.1454(6) 0.5389(14) 0.031(2) Uani 0.50 1 d PU J 1
N1A N 0.3262(15) 0.1586(6) 0.5346(15) 0.024(2) Uani 0.50 1 d PU J 2
N2 N 0.4316(12) 0.2574(8) 0.4968(15) 0.030(3) Uani 0.50 1 d PU J 1
N2A N 0.4610(10) 0.2613(7) 0.4995(13) 0.0186(19) Uani 0.50 1 d PU J 2
N3 N 0.3549(2) 0.12081(12) 0.36567(13) 0.0304(5) Uani 1 1 d . . .
H3 H 0.2858 0.1331 0.3809 0.036 Uiso 1 1 calc R J .
C1 C 0.5933(13) 0.0765(9) 0.5512(11) 0.036(4) Uani 0.50 1 d PU D 1
C1A C 0.5627(12) 0.0689(8) 0.5574(10) 0.022(2) Uani 0.50 1 d PU E 2
C2 C 0.6885(17) 0.1894(5) 0.5080(12) 0.028(2) Uani 0.50 1 d PU F 1
C2A C 0.6879(16) 0.1693(6) 0.5127(11) 0.028(3) Uani 0.50 1 d PU G 2
C3 C 0.4689(2) 0.12887(13) 0.40912(15) 0.0251(5) Uani 1 1 d . J .
C4 C 0.4827(3) 0.08173(14) 0.29307(17) 0.0311(6) Uani 1 1 d . J .
C5 C 0.3588(3) 0.09032(14) 0.29286(16) 0.0313(6) Uani 1 1 d . J .
C6 C 0.2681(3) 0.07076(17) 0.22981(18) 0.0410(7) Uani 1 1 d . . .
H6 H 0.1818 0.0769 0.2295 0.049 Uiso 1 1 calc R J .
C7 C 0.3110(4) 0.04163(16) 0.16708(18) 0.0445(8) Uani 1 1 d . J .
H7 H 0.2523 0.0264 0.1227 0.053 Uiso 1 1 calc R . .
C8 C 0.4368(4) 0.03399(16) 0.16706(18) 0.0439(8) Uani 1 1 d . . .
H8 H 0.4619 0.0145 0.1222 0.053 Uiso 1 1 calc R J .
C9 C 0.5276(3) 0.05396(15) 0.23050(18) 0.0395(7) Uani 1 1 d . J .
H9 H 0.6142 0.0489 0.2308 0.047 Uiso 1 1 calc R . .
C10 C 0.2829(14) 0.0877(6) 0.5548(12) 0.051(3) Uani 0.50 1 d PU J 1
H10 H 0.3292 0.0473 0.5565 0.061 Uiso 0.50 1 calc PR J 1
C10A C 0.2624(10) 0.1068(5) 0.5573(9) 0.031(2) Uani 0.50 1 d PU J 2
H10A H 0.3013 0.0641 0.5639 0.037 Uiso 0.50 1 calc PR J 2
C11 C 0.1593(12) 0.0863(6) 0.5692(9) 0.057(3) Uani 0.50 1 d PU J 1
H11 H 0.1232 0.0451 0.5807 0.068 Uiso 0.50 1 calc PR J 1
C11A C 0.1411(10) 0.1134(6) 0.5716(7) 0.041(2) Uani 0.50 1 d PU J 2
H11A H 0.0988 0.0758 0.5875 0.050 Uiso 0.50 1 calc PR J 2
C12 C 0.0935(13) 0.1433(7) 0.5665(7) 0.054(2) Uani 0.50 1 d PU J 1
H12 H 0.0124 0.1414 0.5788 0.065 Uiso 0.50 1 calc PR J 1
C12A C 0.0827(8) 0.1760(6) 0.5621(6) 0.0417(18) Uani 0.50 1 d PU J 2
H12A H 0.0003 0.1817 0.5714 0.050 Uiso 0.50 1 calc PR J 2
C13 C 0.1369(11) 0.2027(6) 0.5472(7) 0.047(2) Uani 0.50 1 d PU J 1
C13A C 0.1489(7) 0.2300(5) 0.5386(6) 0.0308(16) Uani 0.50 1 d PU J 2
C14 C 0.2620(13) 0.2005(6) 0.5309(12) 0.037(2) Uani 0.50 1 d PU J 1
C14A C 0.2710(11) 0.2206(4) 0.5279(10) 0.0213(17) Uani 0.50 1 d PU J 2
C15 C 0.3144(11) 0.2607(6) 0.5113(12) 0.032(2) Uani 0.50 1 d PU J 1
C15A C 0.3408(11) 0.2740(5) 0.5061(12) 0.0242(19) Uani 0.50 1 d PU J 2
C16 C 0.2491(10) 0.3243(6) 0.5064(8) 0.043(2) Uani 0.50 1 d PU J 1
C16A C 0.2897(10) 0.3376(5) 0.4959(7) 0.0351(17) Uani 0.50 1 d PU J 2
C17 C 0.3098(11) 0.3792(7) 0.4860(6) 0.049(2) Uani 0.50 1 d PU J 1
H17 H 0.2663 0.4206 0.4807 0.059 Uiso 0.50 1 calc PR J 1
C17A C 0.3627(12) 0.3894(5) 0.4760(7) 0.043(2) Uani 0.50 1 d PU J 2
H17A H 0.3300 0.4334 0.4681 0.051 Uiso 0.50 1 calc PR J 2
C18 C 0.4266(13) 0.3786(5) 0.4731(6) 0.046(2) Uani 0.50 1 d PU J 1
H18 H 0.4675 0.4179 0.4605 0.055 Uiso 0.50 1 calc PR J 1
C18A C 0.4839(9) 0.3758(4) 0.4679(6) 0.0386(17) Uani 0.50 1 d PU J 2
H18A H 0.5352 0.4106 0.4543 0.046 Uiso 0.50 1 calc PR J 2
C19 C 0.4856(10) 0.3149(6) 0.4795(8) 0.038(2) Uani 0.50 1 d PU J 1
H19 H 0.5688 0.3126 0.4709 0.045 Uiso 0.50 1 calc PR J 1
C19A C 0.5301(9) 0.3113(5) 0.4795(9) 0.0308(19) Uani 0.50 1 d PU J 2
H19A H 0.6131 0.3024 0.4732 0.037 Uiso 0.50 1 calc PR J 2
C20 C 0.1262(10) 0.3229(7) 0.5224(7) 0.047(2) Uani 0.50 1 d PU J 1
H20 H 0.0785 0.3629 0.5186 0.056 Uiso 0.50 1 calc PR J 1
C20A C 0.1651(10) 0.3481(5) 0.5074(6) 0.0459(18) Uani 0.50 1 d PU J 2
H20A H 0.1294 0.3915 0.5000 0.055 Uiso 0.50 1 calc PR J 2
C21 C 0.0769(10) 0.2653(7) 0.5428(7) 0.055(2) Uani 0.50 1 d PU J 1
H21 H -0.0042 0.2670 0.5551 0.066 Uiso 0.50 1 calc PR J 1
C21A C 0.0947(9) 0.2950(6) 0.5294(8) 0.042(2) Uani 0.50 1 d PU J 2
H21A H 0.0124 0.3023 0.5381 0.050 Uiso 0.50 1 calc PR J 2
C22 C 0.6139(3) 0.28612(14) 0.67583(18) 0.0343(6) Uani 1 1 d . . .
H22A H 0.6901 0.2946 0.6552 0.051 Uiso 1 1 calc R J .
H22B H 0.6279 0.2975 0.7322 0.051 Uiso 1 1 calc R . .
H22C H 0.5460 0.3136 0.6470 0.051 Uiso 1 1 calc R . .
C23 C 0.6996(3) 0.15890(12) 0.73215(17) 0.0251(5) Uani 1 1 d . . .
C24 C 0.7928(3) 0.12293(15) 0.70609(18) 0.0333(6) Uani 1 1 d . J .
H24 H 0.7904 0.1174 0.6510 0.040 Uiso 1 1 calc R . .
C25 C 0.8894(3) 0.09502(17) 0.7603(2) 0.0417(7) Uani 1 1 d . . .
H25 H 0.9530 0.0706 0.7420 0.050 Uiso 1 1 calc R J .
C26 C 0.8940(3) 0.10230(16) 0.84009(19) 0.0405(7) Uani 1 1 d . J .
H26 H 0.9599 0.0825 0.8768 0.049 Uiso 1 1 calc R . .
C27 C 0.8022(3) 0.13859(17) 0.86707(18) 0.0392(7) Uani 1 1 d . . .
H27 H 0.8055 0.1443 0.9222 0.047 Uiso 1 1 calc R J .
C28 C 0.7058(3) 0.16643(15) 0.81331(18) 0.0340(6) Uani 1 1 d . J .
H28 H 0.6428 0.1911 0.8319 0.041 Uiso 1 1 calc R . .
C29 C 0.4410(3) 0.18906(15) 0.71378(16) 0.0282(6) Uani 1 1 d . . .
C30 C 0.4127(3) 0.12526(16) 0.73823(17) 0.0360(7) Uani 1 1 d . J .
H30 H 0.4649 0.0886 0.7315 0.043 Uiso 1 1 calc R . .
C31 C 0.3087(3) 0.1151(2) 0.77239(19) 0.0498(9) Uani 1 1 d . . .
H31 H 0.2898 0.0717 0.7890 0.060 Uiso 1 1 calc R J .
C32 C 0.2328(3) 0.1687(3) 0.7821(2) 0.0599(12) Uani 1 1 d . J .
H32 H 0.1619 0.1620 0.8057 0.072 Uiso 1 1 calc R . .
C33 C 0.2595(3) 0.2315(2) 0.7576(2) 0.0582(11) Uani 1 1 d . . .
H33 H 0.2064 0.2679 0.7639 0.070 Uiso 1 1 calc R J .
C34 C 0.3641(3) 0.24221(18) 0.72346(19) 0.0406(7) Uani 1 1 d . J .
H34 H 0.3825 0.2858 0.7070 0.049 Uiso 1 1 calc R . .
C35 C 0.961(2) 0.2026(10) 0.3302(17) 0.092(5) Uani 0.35 1 d PDU H 1
H35D H 1.0305 0.2315 0.3535 0.138 Uiso 0.35 1 calc PR H 1
H35E H 0.8847 0.2178 0.3474 0.138 Uiso 0.35 1 calc PR H 1
H35F H 0.9487 0.2048 0.2724 0.138 Uiso 0.35 1 calc PR H 1
C35A C 0.9126(7) 0.1948(5) 0.3249(7) 0.070(2) Uani 0.65 1 d PDU I 2
H35A H 0.9301 0.2359 0.3559 0.106 Uiso 0.65 1 calc PR I 2
H35B H 0.8301 0.1779 0.3296 0.106 Uiso 0.65 1 calc PR I 2
H35C H 0.9142 0.2041 0.2692 0.106 Uiso 0.65 1 calc PR I 2
C36 C 0.9880(15) 0.1333(12) 0.356(3) 0.055(4) Uani 0.35 1 d PDU H 1
C36A C 1.0063(8) 0.1449(5) 0.3546(13) 0.043(2) Uani 0.65 1 d PDU I 2
C37 C 0.8799(15) 0.0904(9) 0.3634(12) 0.089(4) Uani 0.35 1 d PDU H 1
H37D H 0.8917 0.0459 0.3423 0.133 Uiso 0.35 1 calc PR H 1
H37E H 0.8035 0.1104 0.3334 0.133 Uiso 0.35 1 calc PR H 1
H37F H 0.8730 0.0866 0.4192 0.133 Uiso 0.35 1 calc PR H 1
C37A C 0.9651(10) 0.0761(4) 0.3681(5) 0.089(2) Uani 0.65 1 d PDU I 2
H37A H 1.0381 0.0471 0.3826 0.133 Uiso 0.65 1 calc PR I 2
H37B H 0.9122 0.0592 0.3197 0.133 Uiso 0.65 1 calc PR I 2
H37C H 0.9176 0.0763 0.4111 0.133 Uiso 0.65 1 calc PR I 2

loop_
_atom_site_aniso_label
_atom_site_aniso_U_11
_atom_site_aniso_U_22
_atom_site_aniso_U_33
_atom_site_aniso_U_23
_atom_site_aniso_U_13
_atom_site_aniso_U_12
Re1 0.02148(8) 0.02080(7) 0.02018(8) -0.00075(4) 0.00205(5) 0.00104(4)
P1 0.0241(3) 0.0187(3) 0.0209(3) -0.0006(2) 0.0020(2) 0.0005(2)
P2 0.0277(4) 0.0301(4) 0.0308(4) 0.0017(3) 0.0073(3) 0.0032(3)
P2A 0.0277(4) 0.0301(4) 0.0308(4) 0.0017(3) 0.0073(3) 0.0032(3)
P2B 0.0277(4) 0.0301(4) 0.0308(4) 0.0017(3) 0.0073(3) 0.0032(3)
F1 0.0270(19) 0.081(4) 0.059(4) 0.009(4) 0.004(2) 0.0013(19)
F1A 0.033(5) 0.059(4) 0.042(4) 0.000(4) 0.018(4) 0.000(5)
F1B 0.049(5) 0.059(6) 0.086(7) 0.008(6) 0.041(5) 0.010(5)
F2 0.083(6) 0.078(4) 0.031(2) -0.007(2) 0.012(3) 0.013(5)
F2A 0.025(3) 0.077(6) 0.054(6) -0.015(5) 0.008(3) -0.005(3)
F2B 0.071(7) 0.085(6) 0.053(5) -0.015(5) -0.012(5) -0.006(6)
F3 0.032(2) 0.068(4) 0.085(6) 0.001(4) 0.003(3) -0.010(2)
F3A 0.051(6) 0.060(6) 0.040(4) -0.004(3) 0.016(4) 0.016(5)
F3B 0.057(5) 0.071(6) 0.081(7) 0.001(6) 0.044(5) 0.007(5)
F4 0.078(5) 0.047(3) 0.045(2) -0.0148(19) 0.027(3) -0.007(3)
F4A 0.036(4) 0.060(4) 0.051(6) -0.006(5) -0.003(4) -0.001(4)
F4B 0.075(7) 0.056(5) 0.051(5) -0.002(4) -0.008(4) -0.017(6)
F5 0.0742(14) 0.0354(9) 0.0596(12) 0.0096(9) 0.0192(11) 0.0067(9)
F5A 0.0742(14) 0.0354(9) 0.0596(12) 0.0096(9) 0.0192(11) 0.0067(9)
F5B 0.0742(14) 0.0354(9) 0.0596(12) 0.0096(9) 0.0192(11) 0.0067(9)
F6 0.0545(12) 0.0425(10) 0.0840(15) 0.0241(10) 0.0174(11) 0.0104(9)
F6A 0.0545(12) 0.0425(10) 0.0840(15) 0.0241(10) 0.0174(11) 0.0104(9)
F6B 0.0545(12) 0.0425(10) 0.0840(15) 0.0241(10) 0.0174(11) 0.0104(9)
O1 0.081(7) 0.030(4) 0.064(6) -0.010(4) -0.028(5) 0.024(5)
O1A 0.056(5) 0.028(3) 0.045(4) -0.005(3) -0.011(3) 0.010(4)
O2 0.030(3) 0.075(6) 0.056(4) -0.013(5) 0.017(3) -0.005(5)
O2A 0.028(3) 0.086(6) 0.048(4) -0.006(5) 0.011(3) -0.009(5)
O3 0.0328(10) 0.0331(10) 0.0266(10) -0.0084(8) 0.0063(8) -0.0012(8)
O4 0.048(4) 0.101(6) 0.055(5) -0.011(5) 0.002(4) 0.006(5)
O4A 0.0304(19) 0.089(3) 0.040(2) 0.005(2) 0.0034(16) 0.018(2)
N1 0.031(5) 0.043(4) 0.017(5) -0.005(5) 0.001(4) -0.014(3)
N1A 0.020(3) 0.026(4) 0.024(4) 0.010(4) 0.000(3) 0.003(3)
N2 0.034(5) 0.029(3) 0.023(4) -0.003(3) -0.003(6) -0.001(4)
N2A 0.019(4) 0.017(3) 0.015(3) 0.004(2) -0.008(4) -0.002(3)
N3 0.0299(12) 0.0380(13) 0.0228(11) -0.0030(10) 0.0035(9) 0.0034(10)
C1 0.030(7) 0.033(5) 0.038(5) 0.003(4) -0.013(5) 0.001(5)
C1A 0.018(5) 0.021(4) 0.024(4) -0.008(3) -0.002(3) -0.006(3)
C2 0.032(3) 0.019(5) 0.030(4) -0.005(5) 0.002(3) -0.004(4)
C2A 0.030(3) 0.030(7) 0.025(4) -0.002(5) 0.007(3) -0.004(5)
C3 0.0263(13) 0.0261(13) 0.0221(13) 0.0029(10) 0.0027(10) 0.0045(10)
C4 0.0440(17) 0.0243(13) 0.0257(14) -0.0031(11) 0.0080(12) -0.0039(12)
C5 0.0419(16) 0.0289(14) 0.0221(13) -0.0003(11) 0.0040(12) -0.0013(12)
C6 0.0502(19) 0.0434(17) 0.0272(15) 0.0004(13) 0.0013(13) -0.0050(14)
C7 0.069(2) 0.0380(17) 0.0232(15) -0.0035(12) 0.0007(14) -0.0117(16)
C8 0.078(2) 0.0312(15) 0.0256(15) -0.0053(12) 0.0175(15) -0.0023(15)
C9 0.055(2) 0.0326(15) 0.0342(16) -0.0069(13) 0.0179(14) -0.0028(14)
C10 0.054(5) 0.051(5) 0.047(5) -0.001(5) 0.010(5) -0.024(4)
C10A 0.026(4) 0.037(4) 0.027(4) 0.007(4) 0.001(3) -0.009(3)
C11 0.052(5) 0.065(4) 0.053(5) 0.000(6) 0.009(4) -0.029(4)
C11A 0.029(4) 0.054(5) 0.041(4) 0.004(5) 0.005(3) -0.005(4)
C12 0.050(5) 0.075(5) 0.039(4) -0.005(6) 0.012(4) -0.021(4)
C12A 0.020(3) 0.067(4) 0.037(4) 0.000(5) 0.004(3) -0.004(3)
C13 0.038(4) 0.062(4) 0.038(5) -0.011(5) 0.003(3) -0.010(4)
C13A 0.019(3) 0.046(3) 0.026(3) -0.009(4) 0.001(2) 0.006(3)
C14 0.032(4) 0.050(4) 0.025(4) -0.015(6) -0.003(3) -0.011(4)
C14A 0.020(3) 0.025(4) 0.017(3) -0.005(4) -0.001(3) 0.004(3)
C15 0.029(4) 0.042(4) 0.022(5) -0.009(5) -0.005(4) 0.003(3)
C15A 0.026(4) 0.024(3) 0.019(4) -0.001(3) -0.002(4) 0.000(3)
C16 0.039(4) 0.056(4) 0.031(4) -0.010(4) -0.005(4) 0.013(3)
C16A 0.043(4) 0.027(3) 0.029(4) -0.001(3) -0.011(4) 0.008(3)
C17 0.063(5) 0.047(4) 0.031(4) -0.002(4) -0.005(4) 0.012(4)
C17A 0.054(5) 0.027(3) 0.038(5) 0.004(3) -0.015(5) 0.006(3)
C18 0.062(6) 0.034(3) 0.038(4) 0.008(3) 0.003(6) 0.005(4)
C18A 0.057(4) 0.023(3) 0.030(4) 0.008(3) -0.007(4) -0.005(4)
C19 0.053(5) 0.035(4) 0.023(4) 0.000(3) 0.003(5) -0.002(3)
C19A 0.038(4) 0.022(3) 0.031(4) 0.010(3) 0.003(4) -0.007(3)
C20 0.040(5) 0.060(5) 0.037(5) -0.010(5) -0.004(4) 0.022(4)
C20A 0.048(4) 0.043(3) 0.040(4) -0.010(3) -0.011(3) 0.021(3)
C21 0.041(4) 0.078(5) 0.044(5) -0.011(5) 0.000(3) 0.009(4)
C21A 0.026(4) 0.052(4) 0.044(5) -0.014(5) -0.004(3) 0.018(4)
C22 0.0456(17) 0.0218(13) 0.0318(15) 0.0009(11) -0.0022(13) -0.0034(12)
C23 0.0236(13) 0.0227(13) 0.0272(14) 0.0001(10) 0.0005(11) -0.0023(9)
C24 0.0295(14) 0.0388(15) 0.0291(14) -0.0040(12) -0.0008(11) 0.0043(12)
C25 0.0304(16) 0.0445(18) 0.0465(18) -0.0068(15) -0.0021(13) 0.0092(13)
C26 0.0352(16) 0.0368(16) 0.0429(18) 0.0052(14) -0.0099(13) 0.0039(13)
C27 0.0429(17) 0.0454(17) 0.0258(15) 0.0060(13) -0.0027(13) 0.0024(14)
C28 0.0364(16) 0.0366(16) 0.0276(15) 0.0016(11) 0.0022(12) 0.0049(12)
C29 0.0268(13) 0.0355(15) 0.0212(13) -0.0032(11) 0.0016(10) 0.0018(11)
C30 0.0359(16) 0.0433(17) 0.0301(15) 0.0011(13) 0.0095(12) -0.0045(13)
C31 0.0442(19) 0.076(3) 0.0311(17) -0.0023(16) 0.0122(14) -0.0178(18)
C32 0.0341(19) 0.116(4) 0.0326(19) -0.021(2) 0.0129(15) -0.013(2)
C33 0.0322(17) 0.094(3) 0.049(2) -0.029(2) 0.0096(15) 0.0119(19)
C34 0.0355(16) 0.0498(18) 0.0354(16) -0.0142(14) 0.0036(13) 0.0087(14)
C35 0.092(10) 0.077(7) 0.110(10) -0.003(7) 0.025(9) 0.012(6)
C35A 0.042(4) 0.078(4) 0.088(5) -0.013(4) 0.005(4) 0.022(4)
C36 0.048(5) 0.075(7) 0.038(8) -0.013(7) 0.000(7) -0.003(5)
C36A 0.038(3) 0.057(4) 0.031(4) -0.010(4) 0.003(4) 0.001(3)
C37 0.073(6) 0.104(8) 0.091(8) -0.009(7) 0.022(7) -0.022(7)
C37A 0.126(6) 0.072(4) 0.058(4) 0.007(4) -0.009(5) -0.022(4)

loop_
_atom_type_symbol
_atom_type_description
_atom_type_scat_dispersion_real
_atom_type_scat_dispersion_imag
_atom_type_scat_source
C C 0.0181 0.0091 'International Tables Vol C Tables 4.2.6.8 and 6.1.1.4'
H H 0.0000 0.0000 'International Tables Vol C Tables 4.2.6.8 and 6.1.1.4'
N N 0.0311 0.0180 'International Tables Vol C Tables 4.2.6.8 and 6.1.1.4'
O O 0.0492 0.0322 'International Tables Vol C Tables 4.2.6.8 and 6.1.1.4'
F F 0.0727 0.0534 'International Tables Vol C Tables 4.2.6.8 and 6.1.1.4'
P P 0.2955 0.4335 'International Tables Vol C Tables 4.2.6.8 and 6.1.1.4'
Re Re -5.2083 5.8923 'International Tables Vol C Tables 4.2.6.8 and 6.1.1.4'

loop_
_geom_angle_atom_site_label_1
_geom_angle_atom_site_label_2
_geom_angle_atom_site_label_3
_geom_angle
N1 Re1 P1 88.7(6)
N1 Re1 N1A 7.4(5)
N1 Re1 N2 74.5(5)
N1A Re1 P1 88.4(7)
N2 Re1 P1 87.4(6)
N2 Re1 N1A 67.1(4)
N2A Re1 P1 85.3(6)
N2A Re1 N1 82.7(4)
N2A Re1 N1A 75.3(4)
N2A Re1 N2 8.5(5)
C1 Re1 P1 92.9(6)
C1 Re1 N1 101.4(5)
C1 Re1 N1A 108.8(5)
C1 Re1 N2 175.9(5)
C1 Re1 N2A 175.5(5)
C1 Re1 C1A 11.9(7)
C1 Re1 C2 88.1(5)
C1 Re1 C3 88.9(6)
C1A Re1 P1 91.5(5)
C1A Re1 N1 89.6(5)
C1A Re1 N1A 97.0(5)
C1A Re1 N2 164.1(5)
C1A Re1 N2A 171.7(5)
C1A Re1 C2 99.9(5)
C1A Re1 C3 89.3(5)
C2 Re1 P1 91.6(6)
C2 Re1 N1 170.5(5)
C2 Re1 N1A 163.1(5)
C2 Re1 N2 96.0(5)
C2 Re1 N2A 87.9(4)
C2 Re1 C3 92.9(6)
C2A Re1 P1 93.3(6)
C2A Re1 N1 177.0(6)
C2A Re1 N1A 174.7(6)
C2A Re1 N2 107.9(5)
C2A Re1 N2A 99.8(4)
C2A Re1 C1 76.2(5)
C2A Re1 C1A 88.0(5)
C2A Re1 C2 11.9(6)
C2A Re1 C3 91.4(6)
C3 Re1 P1 175.20(7)
C3 Re1 N1 86.6(6)
C3 Re1 N1A 86.8(7)
C3 Re1 N2 90.5(6)
C3 Re1 N2A 93.3(6)
C22 P1 Re1 114.73(10)
C22 P1 C23 101.28(13)
C22 P1 C29 103.85(14)
C23 P1 Re1 119.60(9)
C29 P1 Re1 112.98(9)
C29 P1 C23 102.39(13)
F2 P2 F1 87.3(4)
F3 P2 F1 175.8(5)
F3 P2 F2 92.4(4)
F3 P2 F4 91.4(4)
F3 P2 F5 92.6(4)
F3 P2 F6 88.5(4)
F4 P2 F1 88.7(4)
F4 P2 F2 175.0(4)
F4 P2 F5 93.5(3)
F4 P2 F6 86.5(3)
F5 P2 F1 91.6(4)
F5 P2 F2 89.5(5)
F5 P2 F6 178.87(13)
F6 P2 F1 87.3(4)
F6 P2 F2 90.4(5)
C3 O3 C4 108.5(2)
C10 N1 Re1 126.8(10)
C10 N1 C14 117.5(13)
C14 N1 Re1 115.7(9)
C10A N1A Re1 127.2(7)
C10A N1A C14A 118.5(12)
C14A N1A Re1 113.5(9)
C15 N2 Re1 114.6(10)
C19 N2 Re1 126.5(9)
C19 N2 C15 117.9(13)
C15A N2A Re1 115.9(7)
C19A N2A Re1 125.2(7)
C19A N2A C15A 118.8(10)
C3 N3 H3 124.1
C3 N3 C5 111.8(2)
C5 N3 H3 124.1
O1 C1 Re1 175.1(15)
O1A C1A Re1 175.6(13)
O2 C2 Re1 178.4(15)
O2A C2A Re1 175.4(13)
O3 C3 Re1 122.95(18)
N3 C3 Re1 130.5(2)
N3 C3 O3 106.3(2)
C5 C4 O3 109.0(2)
C5 C4 C9 123.2(3)
C9 C4 O3 127.9(3)
C4 C5 N3 104.4(2)
C4 C5 C6 122.1(3)
C6 C5 N3 133.5(3)
C5 C6 H6 122.1
C5 C6 C7 115.7(3)
C7 C6 H6 122.1
C6 C7 H7 119.0
C8 C7 C6 122.0(3)
C8 C7 H7 119.0
C7 C8 H8 119.0
C7 C8 C9 122.1(3)
C9 C8 H8 119.0
C4 C9 C8 115.0(3)
C4 C9 H9 122.5
C8 C9 H9 122.5
N1 C10 H10 119.8
N1 C10 C11 120.5(12)
C11 C10 H10 119.8
N1A C10A H10A 118.8
N1A C10A C11A 122.5(9)
C11A C10A H10A 118.8
C10 C11 H11 120.1
C12 C11 C10 119.9(10)
C12 C11 H11 120.1
C10A C11A H11A 120.3
C10A C11A C12A 119.3(9)
C12A C11A H11A 120.3
C11 C12 H12 118.4
C11 C12 C13 123.2(11)
C13 C12 H12 118.4
C11A C12A H12A 120.8
C11A C12A C13A 118.3(8)
C13A C12A H12A 120.8
C12 C13 C14 114.3(11)
C12 C13 C21 128.2(12)
C21 C13 C14 117.6(11)
C12A C13A C21A 120.6(8)
C14A C13A C12A 119.6(8)
C14A C13A C21A 119.7(8)
N1 C14 C13 124.3(11)
N1 C14 C15 117.8(11)
C15 C14 C13 117.6(11)
N1A C14A C13A 121.7(9)
N1A C14A C15A 117.2(10)
C13A C14A C15A 121.0(8)
N2 C15 C14 116.5(11)
N2 C15 C16 120.2(11)
C14 C15 C16 123.3(10)
N2A C15A C14A 117.5(9)
N2A C15A C16A 122.1(8)
C16A C15A C14A 120.4(9)
C17 C16 C15 117.6(9)
C17 C16 C20 126.1(11)
C20 C16 C15 116.3(10)
C15A C16A C17A 118.6(9)
C15A C16A C20A 119.3(9)
C17A C16A C20A 122.1(9)
C16 C17 H17 117.9
C18 C17 C16 124.1(10)
C18 C17 H17 117.9
C16A C17A H17A 120.6
C18A C17A C16A 118.9(8)
C18A C17A H17A 120.6
C17 C18 H18 122.3
C17 C18 C19 115.4(10)
C19 C18 H18 122.3
C17A C18A H18A 120.1
C17A C18A C19A 119.8(8)
C19A C18A H18A 120.1
N2 C19 C18 124.7(11)
N2 C19 H19 117.7
C18 C19 H19 117.7
N2A C19A C18A 121.7(9)
N2A C19A H19A 119.2
C18A C19A H19A 119.2
C16 C20 H20 119.8
C21 C20 C16 120.4(10)
C21 C20 H20 119.8
C16A C20A H20A 119.6
C21A C20A C16A 120.7(8)
C21A C20A H20A 119.6
C13 C21 H21 117.6
C20 C21 C13 124.8(10)
C20 C21 H21 117.6
C13A C21A H21A 120.6
C20A C21A C13A 118.9(8)
C20A C21A H21A 120.6
P1 C22 H22A 109.5
P1 C22 H22B 109.5
P1 C22 H22C 109.5
H22A C22 H22B 109.5
H22A C22 H22C 109.5
H22B C22 H22C 109.5
C24 C23 P1 121.8(2)
C24 C23 C28 118.7(3)
C28 C23 P1 119.6(2)
C23 C24 H24 119.9
C25 C24 C23 120.2(3)
C25 C24 H24 119.9
C24 C25 H25 119.7
C26 C25 C24 120.7(3)
C26 C25 H25 119.7
C25 C26 H26 120.1
C25 C26 C27 119.9(3)
C27 C26 H26 120.1
C26 C27 H27 120.2
C28 C27 C26 119.7(3)
C28 C27 H27 120.2
C23 C28 H28 119.5
C27 C28 C23 121.0(3)
C27 C28 H28 119.5
C30 C29 P1 118.3(2)
C34 C29 P1 122.0(2)
C34 C29 C30 119.5(3)
C29 C30 H30 119.8
C31 C30 C29 120.4(3)
C31 C30 H30 119.8
C30 C31 H31 120.2
C32 C31 C30 119.6(4)
C32 C31 H31 120.2
C31 C32 H32 119.9
C33 C32 C31 120.3(3)
C33 C32 H32 119.9
C32 C33 H33 119.8
C32 C33 C34 120.5(4)
C34 C33 H33 119.8
C29 C34 C33 119.7(4)
C29 C34 H34 120.2
C33 C34 H34 120.2
H35A C35A H35B 109.5
H35A C35A H35C 109.5
H35B C35A H35C 109.5
C36A C35A H35A 109.5
C36A C35A H35B 109.5
C36A C35A H35C 109.5
O4 C36 C35 118.1(17)
O4 C36 C37 124.8(19)
C35 C36 C37 116.8(16)
O4A C36A C35A 121.0(8)
O4A C36A C37A 120.3(8)
C35A C36A C37A 118.6(8)
C36A C37A H37A 109.5
C36A C37A H37B 109.5
C36A C37A H37C 109.5
H37A C37A H37B 109.5
H37A C37A H37C 109.5
H37B C37A H37C 109.5

loop_
_geom_bond_atom_site_label_1
_geom_bond_atom_site_label_2
_geom_bond_distance
Re1 P1 2.4360(6)
Re1 N1 2.155(16)
Re1 N1A 2.207(15)
Re1 N2 2.202(15)
Re1 N2A 2.151(13)
Re1 C1 1.861(19)
Re1 C1A 1.937(17)
Re1 C2 1.954(18)
Re1 C2A 1.842(17)
Re1 C3 2.088(3)
P1 C22 1.819(3)
P1 C23 1.829(3)
P1 C29 1.826(3)
P2 F1 1.622(6)
P2 F2 1.605(8)
P2 F3 1.556(6)
P2 F4 1.584(5)
P2 F5 1.596(2)
P2 F6 1.596(2)
O1 C1 1.20(2)
O1A C1A 1.13(2)
O2 C2 1.13(2)
O2A C2A 1.19(2)
O3 C3 1.370(3)
O3 C4 1.390(3)
O4 C36 1.192(16)
O4A C36A 1.195(9)
N1 C10 1.338(17)
N1 C14 1.351(16)
N1A C10A 1.348(15)
N1A C14A 1.375(11)
N2 C15 1.351(14)
N2 C19 1.351(16)
N2A C15A 1.363(13)
N2A C19A 1.336(13)
N3 H3 0.8800
N3 C3 1.336(4)
N3 C5 1.401(4)
C4 C5 1.364(4)
C4 C9 1.382(4)
C5 C6 1.381(4)
C6 H6 0.9500
C6 C7 1.384(5)
C7 H7 0.9500
C7 C8 1.383(5)
C8 H8 0.9500
C8 C9 1.388(5)
C9 H9 0.9500
C10 H10 0.9500
C10 C11 1.418(16)
C10A H10A 0.9500
C10A C11A 1.399(13)
C11 H11 0.9500
C11 C12 1.344(17)
C11A H11A 0.9500
C11A C12A 1.401(13)
C12 H12 0.9500
C12 C13 1.345(15)
C12A H12A 0.9500
C12A C13A 1.402(12)
C13 C14 1.448(16)
C13 C21 1.409(15)
C13A C14A 1.393(12)
C13A C21A 1.426(13)
C14 C15 1.402(13)
C14A C15A 1.403(11)
C15 C16 1.454(15)
C15A C16A 1.387(12)
C16 C17 1.363(15)
C16 C20 1.421(15)
C16A C17A 1.390(13)
C16A C20A 1.427(13)
C17 H17 0.9500
C17 C18 1.336(15)
C17A H17A 0.9500
C17A C18A 1.384(14)
C18 H18 0.9500
C18 C19 1.423(15)
C18A H18A 0.9500
C18A C19A 1.388(12)
C19 H19 0.9500
C19A H19A 0.9500
C20 H20 0.9500
C20 C21 1.347(16)
C20A H20A 0.9500
C20A C21A 1.405(15)
C21 H21 0.9500
C21A H21A 0.9500
C22 H22A 0.9800
C22 H22B 0.9800
C22 H22C 0.9800
C23 C24 1.389(4)
C23 C28 1.394(4)
C24 H24 0.9500
C24 C25 1.387(4)
C25 H25 0.9500
C25 C26 1.373(5)
C26 H26 0.9500
C26 C27 1.388(5)
C27 H27 0.9500
C27 C28 1.381(4)
C28 H28 0.9500
C29 C30 1.397(4)
C29 C34 1.384(4)
C30 H30 0.9500
C30 C31 1.389(4)
C31 H31 0.9500
C31 C32 1.384(6)
C32 H32 0.9500
C32 C33 1.374(6)
C33 H33 0.9500
C33 C34 1.397(5)
C34 H34 0.9500
C35 H35D 0.9800
C35 H35E 0.9800
C35 H35F 0.9800
C35 C36 1.473(18)
C35A H35A 0.9800
C35A H35B 0.9800
C35A H35C 0.9800
C35A C36A 1.451(10)
C36 C37 1.482(16)
C36A C37A 1.482(10)
C37 H37D 0.9800
C37 H37E 0.9800
C37 H37F 0.9800
C37A H37A 0.9800
C37A H37B 0.9800
C37A H37C 0.9800
